data_7043360
loop_
_publ_author_name
'Gebauer, Ireen'
'Gr\"asing, Daniel'
'Matysik, J\"org'
'Zahn, Stefan'
'Zeckert, Kornelia'

_publ_section_title
;
 Penta- and hexaorganostannate(iv) complexes based on O-heterocyclic
 ligands
;
_journal_name_full 'Dalton Trans.'
_journal_paper_doi 10.1039/C7DT01336A
_journal_year 2017
_chemical_absolute_configuration unk
_chemical_formula_moiety 'C40 H25 O5 Sn, C16 H32 Li'
_chemical_formula_sum 'C56 H57 Li O9 Sn'
_chemical_formula_weight 999.65
_chemical_name_systematic
;
 ?
;
_chemical_properties_physical ', Air-sensitive,Moisture-sensitive'
_space_group_IT_number 5
_symmetry_cell_setting monoclinic
_symmetry_space_group_name_Hall 'C 2y'
_symmetry_space_group_name_H-M 'C 1 2 1'
_atom_sites_solution_hydrogens geom
_atom_sites_solution_primary direct
_atom_sites_solution_secondary difmap
_audit_conform_dict_location ftp://ftp.iucr.org/pub/cif_core.dic
_audit_conform_dict_name cif_core.dic
_audit_conform_dict_version 2.3
_audit_creation_date 2016-09-15T19:20:04-00:00
_audit_creation_method 'WinGX routine CIF_UPDATE'
_audit_update_record
;
2017-03-06 deposited with the CCDC.
2017-05-30 downloaded from the CCDC.
;
_cell_angle_alpha 90
_cell_angle_beta 104.657(3)
_cell_angle_gamma 90
_cell_formula_units_Z 4
_cell_length_a 22.8955(5)
_cell_length_b 12.0287(2)
_cell_length_c 18.1593(5)
_cell_measurement_reflns_used 10417
_cell_measurement_temperature 130(2)
_cell_measurement_theta_max 29.777
_cell_measurement_theta_min 2.822
_cell_volume 4838.4(2)
_computing_cell_refinement
;
        CrysAlisPro, Agilent Technologies,
        Version 1.171.37.35 (release 13-08-2014 CrysAlis171 .NET)
        (compiled Aug 13 2014,18:06:01)
;
_computing_data_collection
;
        CrysAlisPro, Agilent Technologies,
        Version 1.171.37.35 (release 13-08-2014 CrysAlis171 .NET)
        (compiled Aug 13 2014,18:06:01)
;
_computing_data_reduction
;
        CrysAlisPro, Agilent Technologies,
        Version 1.171.37.35 (release 13-08-2014 CrysAlis171 .NET)
        (compiled Aug 13 2014,18:06:01)
;
_computing_structure_refinement 'SHELXL-97 (Sheldrick, 1997)'
_computing_structure_solution
;
            SHELXS-97
            Program for Crystal Structure Analysis (Release 97-2)
            G. M. Sheldrick, Institut f\"ur Anorganische Chemie der Universit\"at,
            Tammanstrasse 4, D-3400 G\"ottingen, Germany, 1998.
;
_diffrn_ambient_temperature 130(2)
_diffrn_detector 'CCD plate'
_diffrn_detector_area_resol_mean 16.356
_diffrn_measured_fraction_theta_full 0.999
_diffrn_measured_fraction_theta_max 0.999
_diffrn_measurement_device 'four-circle diffractometer'
_diffrn_measurement_device_type 'Xcalibur, Sapphire3, Gemini'
_diffrn_measurement_method '\w scans'
_diffrn_orient_matrix_UB_11 0.02206725
_diffrn_orient_matrix_UB_12 -0.00645925
_diffrn_orient_matrix_UB_13 0.0350365
_diffrn_orient_matrix_UB_21 -0.0206458
_diffrn_orient_matrix_UB_22 -0.0320194
_diffrn_orient_matrix_UB_23 0.0144096
_diffrn_orient_matrix_UB_31 0.0105724
_diffrn_orient_matrix_UB_32 -0.0490956
_diffrn_orient_matrix_UB_33 -0.0139927
_diffrn_radiation_monochromator graphite
_diffrn_radiation_probe x-ray
_diffrn_radiation_type MoK\a
_diffrn_radiation_wavelength 0.71073
_diffrn_reflns_av_R_equivalents 0.0293
_diffrn_reflns_av_unetI/netI 0.0555
_diffrn_reflns_limit_h_max 31
_diffrn_reflns_limit_h_min -20
_diffrn_reflns_limit_k_max 16
_diffrn_reflns_limit_k_min -16
_diffrn_reflns_limit_l_max 24
_diffrn_reflns_limit_l_min -24
_diffrn_reflns_number 24508
_diffrn_reflns_theta_full 29.13
_diffrn_reflns_theta_max 29.13
_diffrn_reflns_theta_min 2.37
_diffrn_source 'Enhance (Mo) X-ray Source'
_exptl_absorpt_coefficient_mu 0.586
_exptl_absorpt_correction_T_max 1
_exptl_absorpt_correction_T_min 0.98443
_exptl_absorpt_correction_type multi-scan
_exptl_absorpt_process_details
;
        CrysAlisPro, Agilent Technologies,
        Version 1.171.37.35 (release 13-08-2014 CrysAlis171 .NET)
        (compiled Aug 13 2014,18:06:01)
        Empirical absorption correction using spherical harmonics,
 implemented in SCALE3 ABSPACK scaling algorithm.
;
_exptl_crystal_colour colourless
_exptl_crystal_density_diffrn 1.372
_exptl_crystal_density_method 'not measured'
_exptl_crystal_description prism
_exptl_crystal_F_000 2072
_exptl_crystal_size_max 0.28
_exptl_crystal_size_mid 0.24
_exptl_crystal_size_min 0.14
_refine_diff_density_max 0.5
_refine_diff_density_min -0.415
_refine_diff_density_rms 0.063
_refine_ls_abs_structure_details 'Flack H D (1983), Acta Cryst. A39, 876-881'
_refine_ls_abs_structure_Flack -0.020(11)
_refine_ls_extinction_method none
_refine_ls_goodness_of_fit_ref 0.997
_refine_ls_hydrogen_treatment constr
_refine_ls_matrix_type full
_refine_ls_number_parameters 653
_refine_ls_number_reflns 12765
_refine_ls_number_restraints 168
_refine_ls_restrained_S_all 1.006
_refine_ls_R_factor_all 0.0473
_refine_ls_R_factor_gt 0.0347
_refine_ls_shift/su_max 0.015
_refine_ls_shift/su_mean 0.001
_refine_ls_structure_factor_coef Fsqd
_refine_ls_weighting_details 'calc w=1/[\s^2^(Fo^2^)+(0.0316P)^2^+0.0000P] where P=(Fo^2^+2Fc^2^)/3'
_refine_ls_weighting_scheme calc
_refine_ls_wR_factor_gt 0.0661
_refine_ls_wR_factor_ref 0.07
_reflns_number_gt 10966
_reflns_number_total 12765
_reflns_threshold_expression >2sigma(I)
_cod_data_source_file c7dt01336a2.cif
_cod_data_source_block x2300
_cod_original_cell_volume 4838.38(19)
_cod_original_sg_symbol_H-M 'C 2'
_cod_database_code 7043360

loop_
_symmetry_equiv_pos_as_xyz
'x, y, z'
'-x, y, -z'
'x+1/2, y+1/2, z'
'-x+1/2, y+1/2, -z'

loop_
_atom_site_label
_atom_site_type_symbol
_atom_site_fract_x
_atom_site_fract_y
_atom_site_fract_z
_atom_site_U_iso_or_equiv
_atom_site_adp_type
_atom_site_occupancy
_atom_site_symmetry_multiplicity
_atom_site_calc_flag
_atom_site_refinement_flags
_atom_site_disorder_assembly
_atom_site_disorder_group
C1 C 0.19474(11) 0.4598(4) 0.73916(15) 0.0256(8) Uani 1 1 d . . .
C2 C 0.15729(12) 0.4092(2) 0.77520(17) 0.0278(6) Uani 1 1 d . . .
H2 H 0.1693 0.3692 0.8217 0.033 Uiso 1 1 calc R . .
C3 C 0.09604(13) 0.4258(2) 0.73151(17) 0.0293(6) Uani 1 1 d . . .
C4 C 0.10084(11) 0.4888(3) 0.66906(16) 0.0304(8) Uani 1 1 d . . .
C5 C 0.05203(14) 0.5215(3) 0.6118(2) 0.0447(8) Uani 1 1 d . . .
H5 H 0.0568 0.5653 0.5702 0.054 Uiso 1 1 calc R . .
C6 C -0.00422(13) 0.4874(5) 0.6179(2) 0.0503(10) Uani 1 1 d . . .
H6 H -0.039 0.5064 0.579 0.06 Uiso 1 1 calc R . .
C7 C -0.01064(14) 0.4263(3) 0.6796(2) 0.0462(9) Uani 1 1 d . . .
H7 H -0.05 0.4054 0.6828 0.055 Uiso 1 1 calc R . .
C8 C 0.03854(14) 0.3947(3) 0.7368(2) 0.0400(8) Uani 1 1 d . . .
H8 H 0.0334 0.3526 0.779 0.048 Uiso 1 1 calc R . .
C9 C 0.39781(11) 0.4910(3) 0.80008(15) 0.0264(7) Uani 1 1 d . . .
C10 C 0.44117(12) 0.4592(3) 0.86170(15) 0.0314(8) Uani 1 1 d . . .
H10 H 0.4347 0.4171 0.9032 0.038 Uiso 1 1 calc R . .
C11 C 0.49866(12) 0.4989(2) 0.85477(16) 0.0297(8) Uani 1 1 d . . .
C12 C 0.48630(12) 0.5555(2) 0.78663(18) 0.0309(6) Uani 1 1 d . . .
C13 C 0.52928(14) 0.6100(3) 0.7586(2) 0.0398(7) Uani 1 1 d . . .
H13 H 0.5191 0.6485 0.7114 0.048 Uiso 1 1 calc R . .
C14 C 0.58767(14) 0.6055(3) 0.8029(2) 0.0443(8) Uani 1 1 d . . .
H14 H 0.6186 0.6431 0.7865 0.053 Uiso 1 1 calc R . .
C15 C 0.60221(14) 0.5472(3) 0.8707(2) 0.0456(9) Uani 1 1 d . . .
H15 H 0.6432 0.5437 0.8992 0.055 Uiso 1 1 calc R . .
C16 C 0.55843(12) 0.4940(3) 0.89797(18) 0.0418(10) Uani 1 1 d . . .
H16 H 0.5688 0.455 0.945 0.05 Uiso 1 1 calc R . .
C17 C 0.28929(11) 0.6536(2) 0.75014(15) 0.0244(6) Uani 1 1 d . . .
C18 C 0.32544(12) 0.7281(2) 0.72957(17) 0.0278(6) Uani 1 1 d . . .
H18 H 0.3625 0.7116 0.7173 0.033 Uiso 1 1 calc R . .
C19 C 0.29990(12) 0.8360(2) 0.72887(16) 0.0250(6) Uani 1 1 d . . .
C20 C 0.24627(12) 0.8191(2) 0.75126(14) 0.0230(5) Uani 1 1 d . . .
C21 C 0.20815(13) 0.9053(3) 0.75787(17) 0.0281(6) Uani 1 1 d . . .
H21 H 0.1722 0.8926 0.7736 0.034 Uiso 1 1 calc R . .
C22 C 0.22437(16) 1.0096(2) 0.74088(19) 0.0342(7) Uani 1 1 d . . .
H22 H 0.1986 1.0703 0.7442 0.041 Uiso 1 1 calc R . .
C23 C 0.27747(14) 1.0298(2) 0.71884(19) 0.0362(7) Uani 1 1 d . . .
H23 H 0.2877 1.1035 0.7081 0.043 Uiso 1 1 calc R . .
C24 C 0.31477(13) 0.9433(2) 0.71265(18) 0.0354(7) Uani 1 1 d . . .
H24 H 0.3508 0.9569 0.6973 0.042 Uiso 1 1 calc R . .
C25 C 0.30042(11) 0.3985(2) 0.65639(15) 0.0218(5) Uani 1 1 d . . .
C26 C 0.28887(11) 0.4351(2) 0.58419(15) 0.0251(6) Uani 1 1 d . . .
H26 H 0.2744 0.507 0.567 0.03 Uiso 1 1 calc R . .
C27 C 0.30209(11) 0.3469(2) 0.53754(15) 0.0228(5) Uani 1 1 d . . .
C28 C 0.32187(11) 0.2583(2) 0.58767(15) 0.0231(5) Uani 1 1 d . . .
C29 C 0.33827(13) 0.1564(2) 0.56580(17) 0.0311(6) Uani 1 1 d . . .
H29 H 0.3512 0.0982 0.6015 0.037 Uiso 1 1 calc R . .
C30 C 0.33515(14) 0.1422(2) 0.48940(18) 0.0312(6) Uani 1 1 d . . .
H30 H 0.346 0.0727 0.4718 0.037 Uiso 1 1 calc R . .
C31 C 0.31638(14) 0.2283(3) 0.43825(18) 0.0334(7) Uani 1 1 d . . .
H31 H 0.315 0.2168 0.3861 0.04 Uiso 1 1 calc R . .
C32 C 0.29984(12) 0.3295(3) 0.46074(16) 0.0296(6) Uani 1 1 d . . .
H32 H 0.287 0.3873 0.4246 0.036 Uiso 1 1 calc R . .
C33 C 0.30275(12) 0.3682(2) 0.86179(16) 0.0248(6) Uani 1 1 d . . .
C34 C 0.31858(11) 0.39195(19) 0.93578(14) 0.0189(5) Uani 1 1 d . . .
H34 H 0.3314 0.4627 0.9571 0.023 Uiso 1 1 calc R . .
C35 C 0.31318(12) 0.2936(2) 0.97797(16) 0.0244(5) Uani 1 1 d . . .
C36 C 0.29357(12) 0.2121(2) 0.92351(16) 0.0262(6) Uani 1 1 d . . .
C37 C 0.28253(16) 0.1035(3) 0.9420(2) 0.0461(9) Uani 1 1 d . . .
H37 H 0.2701 0.0476 0.9043 0.055 Uiso 1 1 calc R . .
C38 C 0.29073(16) 0.0817(3) 1.0190(2) 0.0517(10) Uani 1 1 d . . .
H38 H 0.2831 0.0088 1.0344 0.062 Uiso 1 1 calc R . .
C39 C 0.30963(16) 0.1628(3) 1.0743(2) 0.0513(10) Uani 1 1 d . . .
H39 H 0.3145 0.1445 1.1264 0.062 Uiso 1 1 calc R . .
C40 C 0.32133(14) 0.2692(3) 1.05461(18) 0.0398(7) Uani 1 1 d . . .
H40 H 0.3347 0.3245 1.0924 0.048 Uiso 1 1 calc R . .
C41 C 0.4025(2) 0.7061(5) 0.4219(3) 0.0910(19) Uani 1 1 d . . .
H41A H 0.3951 0.6588 0.3759 0.109 Uiso 1 1 calc R . .
H41B H 0.4295 0.768 0.4162 0.109 Uiso 1 1 calc R . .
C42 C 0.3449(2) 0.7497(5) 0.4328(3) 0.095(2) Uani 1 1 d . . .
H42A H 0.3351 0.8226 0.4074 0.113 Uiso 1 1 calc R . .
H42B H 0.3114 0.6974 0.4121 0.113 Uiso 1 1 calc R . .
C43 C 0.3550(2) 0.7603(6) 0.5124(3) 0.114(2) Uani 1 1 d . . .
H43A H 0.3171 0.7485 0.528 0.137 Uiso 1 1 calc R . .
H43B H 0.3709 0.8351 0.5293 0.137 Uiso 1 1 calc R . .
C44 C 0.4004(2) 0.6725(5) 0.5457(3) 0.0863(17) Uani 1 1 d . . .
H44A H 0.4304 0.7017 0.5908 0.104 Uiso 1 1 calc R . .
H44B H 0.3802 0.6072 0.5616 0.104 Uiso 1 1 calc R . .
C45 C 0.56315(16) 0.4034(4) 0.6231(2) 0.0640(11) Uani 1 1 d DU . .
H45A H 0.5867 0.3904 0.5852 0.077 Uiso 0.324(7) 1 calc PR A 1
H45B H 0.5874 0.4517 0.6636 0.077 Uiso 0.324(7) 1 calc PR A 1
H45C H 0.5822 0.3739 0.5839 0.077 Uiso 0.676(7) 1 d PR A 2
H45D H 0.5915 0.457 0.6549 0.077 Uiso 0.676(7) 1 d PR A 2
C46 C 0.5528(7) 0.3023(9) 0.6547(9) 0.0526(16) Uani 0.324(7) 1 d PDU A 1
H46A H 0.5576 0.3081 0.7103 0.063 Uiso 0.324(7) 1 calc PR A 1
H46B H 0.5795 0.243 0.6441 0.063 Uiso 0.324(7) 1 calc PR A 1
C47 C 0.4884(5) 0.2840(9) 0.6126(10) 0.0605(17) Uani 0.324(7) 1 d PDU A 1
H47A H 0.4863 0.2458 0.5637 0.073 Uiso 0.324(7) 1 calc PR A 1
H47B H 0.4679 0.2371 0.6432 0.073 Uiso 0.324(7) 1 calc PR A 1
C46F C 0.5479(3) 0.3316(5) 0.6840(4) 0.0526(16) Uani 0.676(7) 1 d PDU A 2
H46C H 0.5594 0.3697 0.7339 0.063 Uiso 0.676(7) 1 calc PR A 2
H46D H 0.5698 0.26 0.6883 0.063 Uiso 0.676(7) 1 calc PR A 2
C47F C 0.4802(3) 0.3119(5) 0.6603(4) 0.0605(17) Uani 0.676(7) 1 d PDU A 2
H47C H 0.4708 0.2349 0.6417 0.073 Uiso 0.676(7) 1 calc PR A 2
H47D H 0.4617 0.3257 0.7032 0.073 Uiso 0.676(7) 1 calc PR A 2
C48 C 0.45888(16) 0.3934(4) 0.5986(2) 0.0586(10) Uani 1 1 d DU . .
H48A H 0.4246 0.3929 0.5527 0.07 Uiso 0.324(7) 1 calc PR A 1
H48B H 0.4449 0.4195 0.6429 0.07 Uiso 0.324(7) 1 calc PR A 1
H48C H 0.4396 0.3537 0.5509 0.07 Uiso 0.676(7) 1 d PR A 2
H48D H 0.4284 0.443 0.6114 0.07 Uiso 0.676(7) 1 d PR A 2
C49 C 0.39746(17) 0.8408(3) 1.0421(2) 0.0547(10) Uani 1 1 d U B .
H49A H 0.3872 0.9129 1.0619 0.066 Uiso 1 1 calc R . .
H49B H 0.4197 0.7949 1.0853 0.066 Uiso 1 1 calc R . .
C50 C 0.34218(18) 0.7829(4) 0.9997(3) 0.0759(14) Uani 1 1 d U B .
H50A H 0.3116 0.8364 0.9721 0.091 Uiso 1 1 calc R . .
H50B H 0.3245 0.7379 1.0344 0.091 Uiso 1 1 calc R . .
C51 C 0.3641(2) 0.7113(4) 0.9461(2) 0.0621(11) Uani 1 1 d DU . .
H51A H 0.3397 0.7229 0.8933 0.075 Uiso 0.310(18) 1 calc PR B 1
H51B H 0.3618 0.6319 0.9595 0.075 Uiso 0.310(18) 1 calc PR B 1
H51C H 0.387 0.6463 0.9719 0.075 Uiso 0.690(18) 1 d PR B 2
H51D H 0.3307 0.6856 0.9035 0.075 Uiso 0.690(18) 1 d PR B 2
C52 C 0.4301(8) 0.7461(15) 0.9540(15) 0.082(4) Uani 0.310(18) 1 d PDU B 1
H52A H 0.4586 0.6939 0.9869 0.099 Uiso 0.310(18) 1 calc PR B 1
H52B H 0.4393 0.7506 0.9037 0.099 Uiso 0.310(18) 1 calc PR B 1
C52F C 0.4082(6) 0.7850(10) 0.9224(6) 0.082(4) Uani 0.690(18) 1 d PDU B 2
H52C H 0.388 0.8299 0.8775 0.099 Uiso 0.690(18) 1 calc PR B 2
H52D H 0.4409 0.741 0.91 0.099 Uiso 0.690(18) 1 calc PR B 2
C53 C 0.4309(3) 1.0852(11) 0.8667(6) 0.083(3) Uani 0.672(13) 1 d PDU B 1
H53A H 0.4101 1.1326 0.8966 0.1 Uiso 0.672(13) 1 calc PR B 1
H53B H 0.4044 1.0217 0.8459 0.1 Uiso 0.672(13) 1 calc PR B 1
C54 C 0.4453(4) 1.1512(8) 0.8031(4) 0.058(2) Uani 0.672(13) 1 d PDU B 1
H54A H 0.4361 1.1078 0.7552 0.07 Uiso 0.672(13) 1 calc PR B 1
H54B H 0.4219 1.2213 0.7945 0.07 Uiso 0.672(13) 1 calc PR B 1
C55 C 0.5116(4) 1.1743(6) 0.8300(4) 0.060(2) Uani 0.672(13) 1 d PDU B 1
H55A H 0.5203 1.2538 0.8237 0.072 Uiso 0.672(13) 1 calc PR B 1
H55B H 0.5347 1.1287 0.8018 0.072 Uiso 0.672(13) 1 calc PR B 1
C56 C 0.5271(3) 1.1418(7) 0.9148(5) 0.064(2) Uani 0.672(13) 1 d PD B 1
H56A H 0.5701 1.121 0.9336 0.077 Uiso 0.672(13) 1 calc PR B 1
H56B H 0.5177 1.2029 0.9466 0.077 Uiso 0.672(13) 1 calc PR B 1
C53F C 0.4365(7) 1.0426(13) 0.8536(10) 0.047(3) Uani 0.328(13) 1 d PDU B 2
H53C H 0.4 1.0216 0.8703 0.057 Uiso 0.328(13) 1 calc PR B 2
H53D H 0.4416 0.9914 0.813 0.057 Uiso 0.328(13) 1 calc PR B 2
C54F C 0.4347(9) 1.1611(19) 0.8293(14) 0.077(5) Uani 0.328(13) 1 d PU B 2
H54C H 0.4076 1.2057 0.8523 0.092 Uiso 0.328(13) 1 calc PR B 2
H54D H 0.4216 1.1681 0.7732 0.092 Uiso 0.328(13) 1 calc PR B 2
C55F C 0.5031(8) 1.1973(16) 0.8610(15) 0.078(4) Uani 0.328(13) 1 d PU B 2
H55C H 0.5191 1.2288 0.8197 0.094 Uiso 0.328(13) 1 calc PR B 2
H55D H 0.5068 1.254 0.9015 0.094 Uiso 0.328(13) 1 calc PR B 2
C56F C 0.5348(6) 1.1009(11) 0.8903(10) 0.047(3) Uani 0.328(13) 1 d PDU B 2
H56C H 0.5699 1.117 0.9336 0.057 Uiso 0.328(13) 1 calc PR B 2
H56D H 0.5482 1.0584 0.8508 0.057 Uiso 0.328(13) 1 calc PR B 2
O1 O 0.15990(8) 0.50994(15) 0.67238(11) 0.0312(5) Uani 1 1 d . . .
O2 O 0.42551(8) 0.55164(17) 0.75153(12) 0.0327(5) Uani 1 1 d . . .
O3 O 0.23938(8) 0.70789(15) 0.76383(10) 0.0262(4) Uani 1 1 d . . .
O4 O 0.32125(9) 0.28896(15) 0.66016(10) 0.0261(4) Uani 1 1 d . . .
O5 O 0.28678(10) 0.25750(16) 0.85123(12) 0.0351(5) Uani 1 1 d . . .
O6 O 0.42888(10) 0.64236(19) 0.48845(14) 0.0467(6) Uani 1 1 d . A .
O7 O 0.50843(8) 0.4584(3) 0.58746(12) 0.0452(6) Uani 1 1 d DU A .
O8 O 0.43215(12) 0.8572(2) 0.98974(16) 0.0626(8) Uani 1 1 d DU . .
O9 O 0.48741(11) 1.0460(3) 0.91392(19) 0.0745(9) Uani 1 1 d DU . .
Sn1 Sn 0.296260(7) 0.474343(16) 0.762289(9) 0.02073(4) Uani 1 1 d . . .
Li1 Li 0.5 0.5516(6) 0.5 0.0343(16) Uani 1 2 d S . .
Li2 Li 0.5 0.9502(6) 1 0.048(2) Uani 1 2 d S . .

loop_
_atom_site_aniso_label
_atom_site_aniso_U_11
_atom_site_aniso_U_22
_atom_site_aniso_U_33
_atom_site_aniso_U_23
_atom_site_aniso_U_13
_atom_site_aniso_U_12
C1 0.0252(12) 0.028(2) 0.0231(11) -0.0008(13) 0.0049(9) 0.0021(12)
C2 0.0298(15) 0.0308(15) 0.0238(16) 0.0035(11) 0.0087(12) -0.0012(11)
C3 0.0255(14) 0.0317(14) 0.0322(17) -0.0045(12) 0.0103(12) -0.0016(11)
C4 0.0245(12) 0.036(2) 0.0302(14) -0.0015(15) 0.0069(10) -0.0019(13)
C5 0.0300(17) 0.060(2) 0.043(2) 0.0108(15) 0.0060(14) 0.0089(14)
C6 0.0263(14) 0.070(3) 0.0504(19) -0.001(2) 0.0021(13) 0.006(2)
C7 0.0225(16) 0.057(2) 0.060(2) -0.0090(17) 0.0134(16) -0.0057(14)
C8 0.0321(17) 0.0457(19) 0.047(2) 0.0020(15) 0.0178(15) -0.0027(13)
C9 0.0245(12) 0.029(2) 0.0273(13) 0.0004(12) 0.0092(10) -0.0035(11)
C10 0.0298(13) 0.038(2) 0.0268(13) 0.0039(15) 0.0068(10) -0.0036(14)
C11 0.0237(13) 0.032(2) 0.0321(15) -0.0054(11) 0.0046(11) -0.0011(10)
C12 0.0227(14) 0.0353(15) 0.0361(18) -0.0051(13) 0.0101(12) 0.0007(12)
C13 0.0317(17) 0.0431(18) 0.049(2) 0.0037(15) 0.0175(15) 0.0004(13)
C14 0.0288(17) 0.0477(19) 0.063(2) -0.0135(17) 0.0230(16) -0.0080(14)
C15 0.0241(16) 0.055(2) 0.055(2) -0.0151(18) 0.0045(15) -0.0003(14)
C16 0.0254(14) 0.060(3) 0.0375(17) -0.0023(16) 0.0024(11) -0.0015(14)
C17 0.0266(14) 0.0241(13) 0.0207(15) -0.0030(10) 0.0028(11) 0.0023(10)
C18 0.0236(14) 0.0231(13) 0.0365(17) 0.0004(11) 0.0074(12) 0.0018(10)
C19 0.0225(13) 0.0229(13) 0.0286(15) 0.0006(11) 0.0049(11) 0.0016(10)
C20 0.0253(14) 0.0262(13) 0.0146(13) -0.0013(10) -0.0001(10) -0.0031(10)
C21 0.0235(15) 0.0350(17) 0.0274(17) -0.0012(13) 0.0093(12) 0.0022(12)
C22 0.0378(17) 0.0299(16) 0.0371(19) -0.0010(12) 0.0133(14) 0.0095(12)
C23 0.0426(18) 0.0266(15) 0.041(2) 0.0050(13) 0.0127(15) -0.0004(13)
C24 0.0292(15) 0.0346(19) 0.0453(19) 0.0013(12) 0.0149(14) -0.0053(11)
C25 0.0213(13) 0.0210(12) 0.0218(14) 0.0010(10) 0.0034(10) -0.0006(9)
C26 0.0243(13) 0.0269(13) 0.0245(15) 0.0018(10) 0.0066(11) 0.0016(9)
C27 0.0148(12) 0.0315(14) 0.0214(14) 0.0006(11) 0.0031(10) -0.0040(10)
C28 0.0219(13) 0.0303(14) 0.0185(13) -0.0011(10) 0.0075(10) -0.0018(10)
C29 0.0377(16) 0.0271(14) 0.0311(17) 0.0017(12) 0.0133(13) 0.0015(12)
C30 0.0329(16) 0.0308(15) 0.0328(18) -0.0042(12) 0.0137(14) -0.0003(12)
C31 0.0287(16) 0.0516(19) 0.0198(15) -0.0031(13) 0.0061(12) -0.0036(14)
C32 0.0274(15) 0.0409(17) 0.0195(15) 0.0026(12) 0.0040(11) 0.0003(12)
C33 0.0244(14) 0.0248(13) 0.0260(15) 0.0029(11) 0.0075(11) 0.0031(10)
C34 0.0235(13) 0.0165(11) 0.0172(13) 0.0004(9) 0.0060(10) -0.0030(9)
C35 0.0211(13) 0.0269(14) 0.0261(15) 0.0043(11) 0.0073(11) 0.0025(10)
C36 0.0252(14) 0.0267(14) 0.0268(15) 0.0033(11) 0.0068(11) 0.0006(11)
C37 0.046(2) 0.0280(16) 0.065(3) 0.0048(16) 0.0151(18) -0.0049(13)
C38 0.049(2) 0.0379(19) 0.078(3) 0.0282(19) 0.032(2) 0.0098(15)
C39 0.047(2) 0.074(3) 0.041(2) 0.0351(19) 0.0263(17) 0.0276(19)
C40 0.0418(19) 0.051(2) 0.0274(17) 0.0006(14) 0.0097(14) 0.0109(15)
C41 0.101(4) 0.101(4) 0.086(4) 0.051(3) 0.052(3) 0.062(3)
C42 0.081(4) 0.126(5) 0.083(4) 0.046(3) 0.033(3) 0.067(3)
C43 0.079(4) 0.168(6) 0.091(5) 0.008(4) 0.014(3) 0.086(4)
C44 0.069(3) 0.134(5) 0.061(3) 0.021(3) 0.025(2) 0.057(3)
C45 0.0326(19) 0.103(3) 0.055(3) 0.017(2) 0.0081(17) 0.0194(19)
C46 0.049(3) 0.025(3) 0.073(5) -0.010(2) -0.004(3) 0.002(2)
C47 0.044(3) 0.042(3) 0.088(5) 0.001(3) 0.003(3) -0.010(2)
C46F 0.049(3) 0.025(3) 0.073(5) -0.010(2) -0.004(3) 0.002(2)
C47F 0.044(3) 0.042(3) 0.088(5) 0.001(3) 0.003(3) -0.010(2)
C48 0.0335(18) 0.086(3) 0.055(3) 0.017(2) 0.0080(17) -0.0136(17)
C49 0.058(2) 0.056(2) 0.058(3) -0.0154(18) 0.030(2) -0.0159(18)
C50 0.042(2) 0.055(3) 0.129(5) -0.019(3) 0.019(2) -0.0086(18)
C51 0.081(3) 0.061(2) 0.039(2) -0.0051(18) 0.0045(19) -0.029(2)
C52 0.126(7) 0.083(6) 0.051(5) -0.029(5) 0.045(5) -0.058(6)
C52F 0.126(7) 0.083(6) 0.051(5) -0.029(5) 0.045(5) -0.058(6)
C53 0.038(4) 0.125(8) 0.075(6) 0.022(5) -0.005(4) -0.006(5)
C54 0.061(4) 0.044(3) 0.063(5) -0.006(3) 0.005(3) 0.002(3)
C55 0.073(4) 0.031(3) 0.080(5) -0.003(3) 0.023(4) -0.007(3)
C56 0.042(4) 0.052(5) 0.090(7) 0.023(4) 0.000(4) -0.004(3)
C53F 0.035(5) 0.048(6) 0.054(7) -0.004(5) 0.003(4) 0.004(4)
C54F 0.057(7) 0.067(7) 0.090(9) 0.022(8) -0.011(7) 0.000(6)
C55F 0.064(7) 0.055(7) 0.104(10) 0.024(7) 0.001(8) -0.006(5)
C56F 0.034(5) 0.039(6) 0.072(8) -0.012(5) 0.019(5) -0.001(4)
O1 0.0220(9) 0.0423(13) 0.0287(11) 0.0103(8) 0.0055(8) -0.0005(7)
O2 0.0224(10) 0.0430(12) 0.0332(12) 0.0082(9) 0.0078(8) 0.0009(8)
O3 0.0284(10) 0.0269(10) 0.0248(10) -0.0002(8) 0.0095(8) -0.0025(8)
O4 0.0348(11) 0.0247(10) 0.0199(10) 0.0000(8) 0.0089(8) 0.0016(8)
O5 0.0479(13) 0.0263(10) 0.0314(12) -0.0008(9) 0.0104(10) -0.0020(9)
O6 0.0362(13) 0.0494(14) 0.0579(17) 0.0151(12) 0.0180(12) 0.0177(11)
O7 0.0207(9) 0.0665(18) 0.0459(12) 0.0102(13) 0.0039(8) -0.0028(11)
O8 0.0653(18) 0.0674(17) 0.068(2) -0.0297(14) 0.0417(16) -0.0351(14)
O9 0.0323(14) 0.083(2) 0.098(2) 0.0389(17) -0.0021(14) -0.0143(13)
Sn1 0.02152(7) 0.02233(7) 0.01873(7) 0.00052(12) 0.00580(5) -0.00133(11)
Li1 0.022(3) 0.036(4) 0.043(5) 0 0.005(3) 0
Li2 0.029(4) 0.039(6) 0.077(6) 0 0.015(4) 0

loop_
_atom_type_symbol
_atom_type_description
_atom_type_scat_dispersion_real
_atom_type_scat_dispersion_imag
_atom_type_scat_source
C C 0.0033 0.0016 'International Tables Vol C Tables 4.2.6.8 and 6.1.1.4'
H H 0 0 'International Tables Vol C Tables 4.2.6.8 and 6.1.1.4'
O O 0.0106 0.006 'International Tables Vol C Tables 4.2.6.8 and 6.1.1.4'
Sn Sn -0.6537 1.4246 'International Tables Vol C Tables 4.2.6.8 and 6.1.1.4'
Li Li -0.0003 0.0001 'International Tables Vol C Tables 4.2.6.8 and 6.1.1.4'

loop_
_geom_angle_atom_site_label_1
_geom_angle_atom_site_label_2
_geom_angle_atom_site_label_3
_geom_angle
_geom_angle_site_symmetry_1
_geom_angle_site_symmetry_3
C2 C1 O1 108.7(2) . .
C2 C1 Sn1 134.0(2) . .
O1 C1 Sn1 117.31(18) . .
C1 C2 C3 108.7(3) . .
C1 C2 H2 125.7 . .
C3 C2 H2 125.7 . .
C4 C3 C8 118.3(3) . .
C4 C3 C2 104.9(2) . .
C8 C3 C2 136.8(3) . .
O1 C4 C5 126.0(3) . .
O1 C4 C3 110.4(2) . .
C5 C4 C3 123.6(3) . .
C4 C5 C6 116.7(3) . .
C4 C5 H5 121.6 . .
C6 C5 H5 121.6 . .
C7 C6 C5 121.1(3) . .
C7 C6 H6 119.5 . .
C5 C6 H6 119.5 . .
C6 C7 C8 121.7(3) . .
C6 C7 H7 119.2 . .
C8 C7 H7 119.2 . .
C7 C8 C3 118.6(3) . .
C7 C8 H8 120.7 . .
C3 C8 H8 120.7 . .
C10 C9 O2 108.2(2) . .
C10 C9 Sn1 135.3(2) . .
O2 C9 Sn1 116.49(18) . .
C9 C10 C11 109.4(3) . .
C9 C10 H10 125.3 . .
C11 C10 H10 125.3 . .
C12 C11 C16 118.4(3) . .
C12 C11 C10 105.0(2) . .
C16 C11 C10 136.6(3) . .
O2 C12 C11 110.7(2) . .
O2 C12 C13 125.2(3) . .
C11 C12 C13 124.2(3) . .
C14 C13 C12 116.3(3) . .
C14 C13 H13 121.8 . .
C12 C13 H13 121.8 . .
C13 C14 C15 121.3(3) . .
C13 C14 H14 119.3 . .
C15 C14 H14 119.3 . .
C16 C15 C14 121.4(3) . .
C16 C15 H15 119.3 . .
C14 C15 H15 119.3 . .
C15 C16 C11 118.4(3) . .
C15 C16 H16 120.8 . .
C11 C16 H16 120.8 . .
C18 C17 O3 109.2(2) . .
C18 C17 Sn1 131.36(19) . .
O3 C17 Sn1 119.41(17) . .
C17 C18 C19 109.4(2) . .
C17 C18 H18 125.3 . .
C19 C18 H18 125.3 . .
C24 C19 C20 118.5(2) . .
C24 C19 C18 136.8(3) . .
C20 C19 C18 104.7(2) . .
O3 C20 C21 128.0(2) . .
O3 C20 C19 109.6(2) . .
C21 C20 C19 122.4(3) . .
C22 C21 C20 117.1(2) . .
C22 C21 H21 121.4 . .
C20 C21 H21 121.4 . .
C21 C22 C23 122.1(3) . .
C21 C22 H22 118.9 . .
C23 C22 H22 118.9 . .
C24 C23 C22 120.0(3) . .
C24 C23 H23 120 . .
C22 C23 H23 120 . .
C23 C24 C19 119.9(3) . .
C23 C24 H24 120.1 . .
C19 C24 H24 120.1 . .
C26 C25 O4 109.7(2) . .
C26 C25 Sn1 133.6(2) . .
O4 C25 Sn1 116.60(17) . .
C25 C26 C27 108.3(2) . .
C25 C26 H26 125.8 . .
C27 C26 H26 125.8 . .
C32 C27 C28 117.3(3) . .
C32 C27 C26 137.6(3) . .
C28 C27 C26 105.1(2) . .
C29 C28 O4 126.1(3) . .
C29 C28 C27 124.0(3) . .
O4 C28 C27 109.9(2) . .
C28 C29 C30 117.0(3) . .
C28 C29 H29 121.5 . .
C30 C29 H29 121.5 . .
C29 C30 C31 120.6(3) . .
C29 C30 H30 119.7 . .
C31 C30 H30 119.7 . .
C32 C31 C30 121.9(3) . .
C32 C31 H31 119.1 . .
C30 C31 H31 119.1 . .
C31 C32 C27 119.2(3) . .
C31 C32 H32 120.4 . .
C27 C32 H32 120.4 . .
C34 C33 O5 110.0(2) . .
C34 C33 Sn1 130.74(19) . .
O5 C33 Sn1 119.20(19) . .
C33 C34 C35 108.9(2) . .
C33 C34 H34 125.5 . .
C35 C34 H34 125.5 . .
C36 C35 C40 120.2(3) . .
C36 C35 C34 105.0(2) . .
C40 C35 C34 134.7(3) . .
C35 C36 C37 122.7(3) . .
C35 C36 O5 109.5(2) . .
C37 C36 O5 127.8(3) . .
C36 C37 C38 115.8(3) . .
C36 C37 H37 122.1 . .
C38 C37 H37 122.1 . .
C37 C38 C39 122.3(3) . .
C37 C38 H38 118.9 . .
C39 C38 H38 118.9 . .
C40 C39 C38 120.8(3) . .
C40 C39 H39 119.6 . .
C38 C39 H39 119.6 . .
C39 C40 C35 118.3(3) . .
C39 C40 H40 120.9 . .
C35 C40 H40 120.9 . .
O6 C41 C42 106.1(4) . .
O6 C41 H41A 110.5 . .
C42 C41 H41A 110.5 . .
O6 C41 H41B 110.5 . .
C42 C41 H41B 110.5 . .
H41A C41 H41B 108.7 . .
C43 C42 C41 104.4(4) . .
C43 C42 H42A 110.9 . .
C41 C42 H42A 110.9 . .
C43 C42 H42B 110.9 . .
C41 C42 H42B 110.9 . .
H42A C42 H42B 108.9 . .
C42 C43 C44 105.5(4) . .
C42 C43 H43A 110.6 . .
C44 C43 H43A 110.6 . .
C42 C43 H43B 110.6 . .
C44 C43 H43B 110.6 . .
H43A C43 H43B 108.8 . .
O6 C44 C43 106.7(4) . .
O6 C44 H44A 110.4 . .
C43 C44 H44A 110.4 . .
O6 C44 H44B 110.4 . .
C43 C44 H44B 110.4 . .
H44A C44 H44B 108.6 . .
C46 C45 O7 111.9(7) . .
C46 C45 C46F 26.3(6) . .
O7 C45 C46F 105.0(4) . .
C46 C45 H45A 109.2 . .
O7 C45 H45A 109.2 . .
C46F C45 H45A 133.4 . .
C46 C45 H45B 109.2 . .
O7 C45 H45B 109.2 . .
C46F C45 H45B 89 . .
H45A C45 H45B 107.9 . .
C46 C45 H45C 97.8 . .
O7 C45 H45C 109.6 . .
C46F C45 H45C 123.2 . .
H45A C45 H45C 12.9 . .
H45B C45 H45C 118.6 . .
C46 C45 H45D 119 . .
O7 C45 H45D 109.6 . .
C46F C45 H45D 100.6 . .
H45A C45 H45D 96.7 . .
H45B C45 H45D 12.3 . .
H45C C45 H45D 108.1 . .
C45 C46 C47 99.6(10) . .
C45 C46 H46A 111.8 . .
C47 C46 H46A 111.8 . .
C45 C46 H46B 111.9 . .
C47 C46 H46B 111.9 . .
H46A C46 H46B 109.6 . .
C48 C47 C46 107.9(8) . .
C48 C47 H47A 110.1 . .
C46 C47 H47A 110.1 . .
C48 C47 H47B 110.1 . .
C46 C47 H47B 110.1 . .
H47A C47 H47B 108.4 . .
C45 C46F C47F 106.9(5) . .
C45 C46F H46C 110.3 . .
C47F C46F H46C 110.3 . .
C45 C46F H46D 110.3 . .
C47F C46F H46D 110.3 . .
H46C C46F H46D 108.6 . .
C48 C47F C46F 103.2(4) . .
C48 C47F H47C 111.1 . .
C46F C47F H47C 111.1 . .
C48 C47F H47D 111.1 . .
C46F C47F H47D 111.1 . .
H47C C47F H47D 109.1 . .
O7 C48 C47 99.6(6) . .
O7 C48 C47F 110.4(3) . .
C47 C48 C47F 39.3(6) . .
O7 C48 H48A 111.9 . .
C47 C48 H48A 111.8 . .
C47F C48 H48A 132.4 . .
O7 C48 H48B 111.9 . .
C47 C48 H48B 111.9 . .
C47F C48 H48B 72.9 . .
H48A C48 H48B 109.6 . .
O7 C48 H48C 109.6 . .
C47 C48 H48C 78.7 . .
C47F C48 H48C 109.4 . .
H48A C48 H48C 34.6 . .
H48B C48 H48C 134.4 . .
O7 C48 H48D 109.6 . .
C47 C48 H48D 144.9 . .
C47F C48 H48D 109.8 . .
H48A C48 H48D 75.2 . .
H48B C48 H48D 39.2 . .
H48C C48 H48D 108.1 . .
O8 C49 C50 105.8(4) . .
O8 C49 H49A 110.6 . .
C50 C49 H49A 110.6 . .
O8 C49 H49B 110.6 . .
C50 C49 H49B 110.6 . .
H49A C49 H49B 108.7 . .
C49 C50 C51 103.2(3) . .
C49 C50 H50A 111.1 . .
C51 C50 H50A 111.1 . .
C49 C50 H50B 111.1 . .
C51 C50 H50B 111.1 . .
H50A C50 H50B 109.1 . .
C50 C51 C52F 102.2(4) . .
C50 C51 C52 105.6(6) . .
C52F C51 C52 30.9(8) . .
C50 C51 H51A 110.6 . .
C52F C51 H51A 83.9 . .
C52 C51 H51A 110.6 . .
C50 C51 H51B 110.6 . .
C52F C51 H51B 136.8 . .
C52 C51 H51B 110.6 . .
H51A C51 H51B 108.8 . .
C50 C51 H51C 112.1 . .
C52F C51 H51C 106.9 . .
C52 C51 H51C 77.4 . .
H51A C51 H51C 132.1 . .
H51B C51 H51C 34.7 . .
C50 C51 H51D 111.9 . .
C52F C51 H51D 113.9 . .
C52 C51 H51D 134.6 . .
H51A C51 H51D 31.9 . .
H51B C51 H51D 79.2 . .
H51C C51 H51D 109.6 . .
O8 C52 C51 102.0(10) . .
O8 C52 H52A 111.4 . .
C51 C52 H52A 111.4 . .
O8 C52 H52B 111.4 . .
C51 C52 H52B 111.4 . .
H52A C52 H52B 109.2 . .
C51 C52F O8 104.3(5) . .
C51 C52F H52C 110.9 . .
O8 C52F H52C 110.9 . .
C51 C52F H52D 110.9 . .
O8 C52F H52D 110.9 . .
H52C C52F H52D 108.9 . .
O9 C53 C54 107.0(6) . .
O9 C53 H53A 110.3 . .
C54 C53 H53A 110.3 . .
O9 C53 H53B 110.3 . .
C54 C53 H53B 110.3 . .
H53A C53 H53B 108.6 . .
C55 C54 C53 104.3(6) . .
C55 C54 H54A 110.9 . .
C53 C54 H54A 110.9 . .
C55 C54 H54B 110.9 . .
C53 C54 H54B 110.9 . .
H54A C54 H54B 108.9 . .
C54 C55 C56 103.7(5) . .
C54 C55 H55A 111 . .
C56 C55 H55A 111 . .
C54 C55 H55B 111 . .
C56 C55 H55B 111 . .
H55A C55 H55B 109 . .
O9 C56 C55 101.7(5) . .
O9 C56 H56A 111.4 . .
C55 C56 H56A 111.4 . .
O9 C56 H56B 111.4 . .
C55 C56 H56B 111.4 . .
H56A C56 H56B 109.3 . .
O9 C53F C54F 99.2(13) . .
O9 C53F H53C 111.9 . .
C54F C53F H53C 111.9 . .
O9 C53F H53D 111.9 . .
C54F C53F H53D 111.9 . .
H53C C53F H53D 109.6 . .
C53F C54F C55F 101.8(14) . .
C53F C54F H54C 111.4 . .
C55F C54F H54C 111.4 . .
C53F C54F H54D 111.4 . .
C55F C54F H54D 111.4 . .
H54C C54F H54D 109.3 . .
C56F C55F C54F 106.3(15) . .
C56F C55F H55C 110.5 . .
C54F C55F H55C 110.5 . .
C56F C55F H55D 110.5 . .
C54F C55F H55D 110.5 . .
H55C C55F H55D 108.7 . .
C55F C56F O9 97.9(12) . .
C55F C56F H56C 112.2 . .
O9 C56F H56C 112.2 . .
C55F C56F H56D 112.2 . .
O9 C56F H56D 112.2 . .
H56C C56F H56D 109.8 . .
C4 O1 C1 107.4(2) . .
C12 O2 C9 106.8(2) . .
C20 O3 C17 107.09(19) . .
C28 O4 C25 107.0(2) . .
C33 O5 C36 106.5(2) . .
C44 O6 C41 108.1(3) . .
C44 O6 Li1 127.0(2) . .
C41 O6 Li1 124.1(2) . .
C45 O7 C48 108.6(3) . .
C45 O7 Li1 122.9(2) . .
C48 O7 Li1 121.3(2) . .
C49 O8 C52 102.1(8) . .
C49 O8 C52F 108.7(3) . .
C52 O8 C52F 31.6(8) . .
C49 O8 Li2 127.8(2) . .
C52 O8 Li2 120.9(6) . .
C52F O8 Li2 123.5(3) . .
C53F O9 C56F 109.2(11) . .
C53F O9 C53 24.1(7) . .
C56F O9 C53 107.9(8) . .
C53F O9 C56 115.4(8) . .
C56F O9 C56 28.6(5) . .
C53 O9 C56 102.1(6) . .
C53F O9 Li2 123.6(8) . .
C56F O9 Li2 123.9(7) . .
C53 O9 Li2 127.9(4) . .
C56 O9 Li2 120.1(3) . .
C25 Sn1 C17 110.45(10) . .
C25 Sn1 C33 118.78(10) . .
C17 Sn1 C33 130.72(10) . .
C25 Sn1 C9 91.95(10) . .
C17 Sn1 C9 89.22(11) . .
C33 Sn1 C9 87.21(10) . .
C25 Sn1 C1 94.42(10) . .
C17 Sn1 C1 90.69(14) . .
C33 Sn1 C1 87.72(11) . .
C9 Sn1 C1 173.22(10) . .
O7 Li1 O7 108.3(4) 2_656 .
O7 Li1 O6 109.66(10) 2_656 .
O7 Li1 O6 109.10(9) . .
O7 Li1 O6 109.10(9) 2_656 2_656
O7 Li1 O6 109.66(10) . 2_656
O6 Li1 O6 111.0(4) . 2_656
O8 Li2 O8 107.2(4) . 2_657
O8 Li2 O9 112.96(12) . 2_657
O8 Li2 O9 109.16(12) 2_657 2_657
O8 Li2 O9 109.16(12) . .
O8 Li2 O9 112.96(12) 2_657 .
O9 Li2 O9 105.5(4) 2_657 .

loop_
_geom_bond_atom_site_label_1
_geom_bond_atom_site_label_2
_geom_bond_distance
_geom_bond_site_symmetry_2
C1 C2 1.348(4) .
C1 O1 1.407(4) .
C1 Sn1 2.262(2) .
C2 C3 1.440(4) .
C2 H2 0.95 .
C3 C4 1.391(4) .
C3 C8 1.395(4) .
C4 O1 1.362(3) .
C4 C5 1.377(4) .
C5 C6 1.382(4) .
C5 H5 0.95 .
C6 C7 1.378(5) .
C6 H6 0.95 .
C7 C8 1.378(5) .
C7 H7 0.95 .
C8 H8 0.95 .
C9 C10 1.350(4) .
C9 O2 1.412(3) .
C9 Sn1 2.260(3) .
C10 C11 1.435(4) .
C10 H10 0.95 .
C11 C12 1.377(4) .
C11 C16 1.396(4) .
C12 O2 1.377(3) .
C12 C13 1.382(4) .
C13 C14 1.376(5) .
C13 H13 0.95 .
C14 C15 1.383(5) .
C14 H14 0.95 .
C15 C16 1.382(5) .
C15 H15 0.95 .
C16 H16 0.95 .
C17 C18 1.336(4) .
C17 O3 1.392(3) .
C17 Sn1 2.169(3) .
C18 C19 1.422(4) .
C18 H18 0.95 .
C19 C24 1.386(4) .
C19 C20 1.402(4) .
C20 O3 1.373(3) .
C20 C21 1.380(4) .
C21 C22 1.366(4) .
C21 H21 0.95 .
C22 C23 1.394(4) .
C22 H22 0.95 .
C23 C24 1.368(4) .
C23 H23 0.95 .
C24 H24 0.95 .
C25 C26 1.344(4) .
C25 O4 1.397(3) .
C25 Sn1 2.152(3) .
C26 C27 1.437(4) .
C26 H26 0.95 .
C27 C32 1.398(4) .
C27 C28 1.400(4) .
C28 C29 1.370(4) .
C28 O4 1.370(3) .
C29 C30 1.382(4) .
C29 H29 0.95 .
C30 C31 1.386(4) .
C30 H30 0.95 .
C31 C32 1.367(4) .
C31 H31 0.95 .
C32 H32 0.95 .
C33 C34 1.331(4) .
C33 O5 1.381(3) .
C33 Sn1 2.187(3) .
C34 C35 1.431(3) .
C34 H34 0.95 .
C35 C36 1.384(4) .
C35 C40 1.388(4) .
C36 C37 1.388(4) .
C36 O5 1.393(3) .
C37 C38 1.388(5) .
C37 H37 0.95 .
C38 C39 1.389(6) .
C38 H38 0.95 .
C39 C40 1.372(5) .
C39 H39 0.95 .
C40 H40 0.95 .
C41 O6 1.430(5) .
C41 C42 1.478(6) .
C41 H41A 0.99 .
C41 H41B 0.99 .
C42 C43 1.410(7) .
C42 H42A 0.99 .
C42 H42B 0.99 .
C43 C44 1.499(6) .
C43 H43A 0.99 .
C43 H43B 0.99 .
C44 O6 1.407(5) .
C44 H44A 0.99 .
C44 H44B 0.99 .
C45 C46 1.390(12) .
C45 O7 1.420(4) .
C45 C46F 1.512(7) .
C45 H45A 0.99 .
C45 H45B 0.99 .
C45 H45C 0.99 .
C45 H45D 0.99 .
C46 C47 1.495(19) .
C46 H46A 0.99 .
C46 H46B 0.99 .
C47 C48 1.471(11) .
C47 H47A 0.99 .
C47 H47B 0.99 .
C46F C47F 1.518(8) .
C46F H46C 0.99 .
C46F H46D 0.99 .
C47F C48 1.477(7) .
C47F H47C 0.99 .
C47F H47D 0.99 .
C48 O7 1.434(4) .
C48 H48A 0.99 .
C48 H48B 0.99 .
C48 H48C 0.99 .
C48 H48D 0.99 .
C49 O8 1.398(4) .
C49 C50 1.478(5) .
C49 H49A 0.99 .
C49 H49B 0.99 .
C50 C51 1.479(6) .
C50 H50A 0.99 .
C50 H50B 0.99 .
C51 C52F 1.486(7) .
C51 C52 1.539(15) .
C51 H51A 0.99 .
C51 H51B 0.99 .
C51 H51C 0.99 .
C51 H51D 0.99 .
C52 O8 1.482(14) .
C52 H52A 0.99 .
C52 H52B 0.99 .
C52F O8 1.487(7) .
C52F H52C 0.99 .
C52F H52D 0.99 .
C53 O9 1.438(7) .
C53 C54 1.505(8) .
C53 H53A 0.99 .
C53 H53B 0.99 .
C54 C55 1.499(8) .
C54 H54A 0.99 .
C54 H54B 0.99 .
C55 C56 1.541(8) .
C55 H55A 0.99 .
C55 H55B 0.99 .
C56 O9 1.464(6) .
C56 H56A 0.99 .
C56 H56B 0.99 .
C53F O9 1.383(14) .
C53F C54F 1.49(3) .
C53F H53C 0.99 .
C53F H53D 0.99 .
C54F C55F 1.59(2) .
C54F H54C 0.99 .
C54F H54D 0.99 .
C55F C56F 1.40(2) .
C55F H55C 0.99 .
C55F H55D 0.99 .
C56F O9 1.425(13) .
C56F H56C 0.99 .
C56F H56D 0.99 .
O6 Li1 1.927(5) .
O7 Li1 1.913(5) .
O8 Li2 1.885(5) .
O9 Li2 1.904(5) .
Li1 O7 1.913(5) 2_656
Li1 O6 1.927(5) 2_656
Li2 O8 1.885(5) 2_657
Li2 O9 1.904(5) 2_657
